data_7718441
loop_
_publ_author_name
'Meshcheryakova, Irina N.'
'Cherkasov, Anton V.'
'Arsenyev, Maxim V.'
'Aysin, Rinat R.'
'Belikov, Aleksey A.'
'Bogomyakov, Artem S.'
'Protasenko, Natalya A.'
'Kocherova, Tatiana N.'
'Baryshnikova, Svetlana V.'
'Piskunov, Alexandr V.'

_publ_section_title
;
 Stepwise transformation of a redox-active tetradentate ONNO ligand in the
 coordination sphere of tin(IV).
;
_journal_issue 18
_journal_name_full 'Dalton transactions (Cambridge, England : 2003)'
_journal_page_first 7281
_journal_page_last 7293
_journal_paper_doi 10.1039/d5dt00430f
_journal_volume 54
_journal_year 2025
_chemical_formula_moiety 'C46 H53 N2 O2 Sn'
_chemical_formula_sum 'C46 H53 N2 O2 Sn'
_chemical_formula_weight 784.59
_space_group_crystal_system orthorhombic
_space_group_IT_number 61
_space_group_name_Hall '-P 2ac 2ab'
_space_group_name_H-M_alt 'P b c a'
_atom_sites_solution_hydrogens geom
_atom_sites_solution_primary dual
_atom_sites_solution_secondary difmap
_audit_creation_method SHELXL-2018/3
_audit_update_record
;
2024-10-13 deposited with the CCDC.	2025-03-27 downloaded from the CCDC.
;
_cell_angle_alpha 90
_cell_angle_beta 90
_cell_angle_gamma 90
_cell_formula_units_Z 8
_cell_length_a 28.6053(3)
_cell_length_b 9.73400(10)
_cell_length_c 29.2307(2)
_cell_measurement_reflns_used 63598
_cell_measurement_temperature 100(2)
_cell_measurement_theta_max 29.91
_cell_measurement_theta_min 2.52
_cell_volume 8139.11(13)
_computing_cell_refinement 'CAP 42.76a'
_computing_data_collection 'CAP 42.76a'
_computing_data_reduction 'CAP 42.76a'
_computing_structure_refinement 'SHELXL 2018/3'
_computing_structure_solution 'SHELXT 2018/2'
_diffrn_ambient_temperature 100(2)
_diffrn_measured_fraction_theta_full 0.999
_diffrn_measured_fraction_theta_max 1.000
_diffrn_measurement_device_type 'Rigaku OD Xcalibur E'
_diffrn_measurement_method '\w scans'
_diffrn_radiation_type MoK\a
_diffrn_radiation_wavelength 0.71073
_diffrn_reflns_av_R_equivalents 0.0957
_diffrn_reflns_av_unetI/netI 0.0293
_diffrn_reflns_Laue_measured_fraction_full 0.999
_diffrn_reflns_Laue_measured_fraction_max 1.000
_diffrn_reflns_limit_h_max 40
_diffrn_reflns_limit_h_min -40
_diffrn_reflns_limit_k_max 13
_diffrn_reflns_limit_k_min -13
_diffrn_reflns_limit_l_max 41
_diffrn_reflns_limit_l_min -41
_diffrn_reflns_number 340306
_diffrn_reflns_point_group_measured_fraction_full 0.999
_diffrn_reflns_point_group_measured_fraction_max 1.000
_diffrn_reflns_theta_full 25.242
_diffrn_reflns_theta_max 30.032
_diffrn_reflns_theta_min 2.317
_diffrn_source 'fine-focus sealed tube'
_exptl_absorpt_coefficient_mu 0.666
_exptl_absorpt_correction_T_max 0.904
_exptl_absorpt_correction_T_min 0.806
_exptl_absorpt_correction_type analytical
_exptl_absorpt_process_details 'CAP 42.76a'
_exptl_crystal_colour colourless
_exptl_crystal_density_diffrn 1.281
_exptl_crystal_description prism
_exptl_crystal_F_000 3272
_exptl_crystal_size_max 0.390
_exptl_crystal_size_mid 0.230
_exptl_crystal_size_min 0.190
_refine_diff_density_max 1.058
_refine_diff_density_min -1.421
_refine_diff_density_rms 0.085
_refine_ls_extinction_method none
_refine_ls_goodness_of_fit_ref 1.010
_refine_ls_hydrogen_treatment constr
_refine_ls_matrix_type full
_refine_ls_number_parameters 505
_refine_ls_number_reflns 11913
_refine_ls_number_restraints 48
_refine_ls_restrained_S_all 1.019
_refine_ls_R_factor_all 0.0793
_refine_ls_R_factor_gt 0.0618
_refine_ls_shift/su_max 0.001
_refine_ls_shift/su_mean 0.000
_refine_ls_structure_factor_coef Fsqd
_refine_ls_weighting_details 'w=1/[\s^2^(Fo^2^)+(0.0191P)^2^+40.6827P] where P=(Fo^2^+2Fc^2^)/3'
_refine_ls_weighting_scheme calc
_refine_ls_wR_factor_gt 0.1140
_refine_ls_wR_factor_ref 0.1216
_reflns_Friedel_coverage 0.000
_reflns_number_gt 9636
_reflns_number_total 11913
_reflns_threshold_expression 'I > 2\s(I)'
_cod_data_source_file d5dt00430f2.cif
_cod_data_source_block snonnph2
_cod_depositor_comments 'Adding full bibliography for 7718438--7718441.cif.'
_cod_database_code 7718441
_shelx_shelxl_version_number 2018/3
_shelx_space_group_comment
;
The symmetry employed for this shelxl refinement is uniquely defined
by the following loop, which should always be used as a source of
symmetry information in preference to the above space-group names.
They are only intended as comments.
;
_shelx_estimated_absorpt_t_min 0.781
_shelx_estimated_absorpt_t_max 0.884

loop_
_space_group_symop_operation_xyz
'x, y, z'
'-x+1/2, -y, z+1/2'
'-x, y+1/2, -z+1/2'
'x+1/2, -y+1/2, -z'
'-x, -y, -z'
'x-1/2, y, -z-1/2'
'x, -y-1/2, z-1/2'
'-x-1/2, y-1/2, z'

loop_
_atom_site_label
_atom_site_type_symbol
_atom_site_fract_x
_atom_site_fract_y
_atom_site_fract_z
_atom_site_U_iso_or_equiv
_atom_site_adp_type
_atom_site_occupancy
_atom_site_site_symmetry_order
_atom_site_calc_flag
_atom_site_refinement_flags_posn
_atom_site_refinement_flags_adp
_atom_site_refinement_flags_occupancy
_atom_site_disorder_assembly
_atom_site_disorder_group
Sn1 Sn 0.37399(2) 0.54436(2) 0.57652(2) 0.02398(6) Uani 1 1 d . . . . .
O1 O 0.34599(9) 0.5096(3) 0.51196(8) 0.0279(5) Uani 1 1 d . . . . .
O2 O 0.51977(8) 0.5645(3) 0.67224(9) 0.0304(6) Uani 1 1 d . . . . .
N1 N 0.42691(11) 0.4281(3) 0.54445(9) 0.0252(6) Uani 1 1 d . . . . .
N2 N 0.43371(10) 0.5402(3) 0.62670(9) 0.0263(6) Uani 1 1 d . . . . .
C1 C 0.36739(13) 0.4090(4) 0.48885(11) 0.0263(7) Uani 1 1 d . . . . .
C2 C 0.41126(13) 0.3603(4) 0.50509(11) 0.0269(7) Uani 1 1 d . . . . .
C3 C 0.43325(15) 0.2491(4) 0.48393(12) 0.0330(8) Uani 1 1 d . . . . .
H3A H 0.461399 0.213043 0.496283 0.040 Uiso 1 1 calc R U . . .
C4 C 0.41398(17) 0.1914(4) 0.44487(13) 0.0378(10) Uani 1 1 d . . . . .
C5 C 0.37310(16) 0.2472(4) 0.42764(12) 0.0366(9) Uani 1 1 d . . . . .
H5A H 0.361066 0.210362 0.399941 0.044 Uiso 1 1 calc R U . . .
C6 C 0.34860(14) 0.3534(4) 0.44824(11) 0.0297(8) Uani 1 1 d . . . . .
C7 C 0.47062(13) 0.4319(3) 0.56239(11) 0.0255(7) Uani 1 1 d . . . . .
C8 C 0.47344(12) 0.4943(4) 0.60724(11) 0.0253(7) Uani 1 1 d . . . . .
C9 C 0.43592(12) 0.5880(4) 0.67148(11) 0.0254(7) Uani 1 1 d . . . . .
C10 C 0.39509(12) 0.6241(4) 0.69404(12) 0.0279(7) Uani 1 1 d . . . . .
H10A H 0.366100 0.617609 0.678336 0.033 Uiso 1 1 calc R U . . .
C11 C 0.39560(12) 0.6694(4) 0.73903(12) 0.0279(7) Uani 1 1 d . . . . .
C12 C 0.43895(13) 0.6771(4) 0.76078(12) 0.0286(7) Uani 1 1 d . . . . .
H12A H 0.439593 0.706272 0.791788 0.034 Uiso 1 1 calc R U . . .
C13 C 0.48137(12) 0.6448(4) 0.73994(12) 0.0258(7) Uani 1 1 d . . . . .
C14 C 0.47884(12) 0.5988(4) 0.69452(12) 0.0260(7) Uani 1 1 d . . . . .
C15 C 0.51702(12) 0.5059(4) 0.62901(12) 0.0275(7) Uani 1 1 d . . . . .
C16 C 0.55753(13) 0.4617(4) 0.60890(13) 0.0319(8) Uani 1 1 d . . . . .
H16A H 0.586693 0.470374 0.624180 0.038 Uiso 1 1 calc R U . . .
C17 C 0.55480(13) 0.4033(4) 0.56513(12) 0.0303(8) Uani 1 1 d . . . . .
H17A H 0.582782 0.373375 0.550724 0.036 Uiso 1 1 calc R U . . .
C18 C 0.51312(13) 0.3877(4) 0.54231(12) 0.0288(8) Uani 1 1 d . . . . .
H18A H 0.512804 0.346821 0.512791 0.035 Uiso 1 1 calc R U . . .
C19 C 0.43804(18) 0.0689(4) 0.42146(16) 0.0587(14) Uani 1 1 d D . . . .
C20 C 0.4496(4) 0.1113(13) 0.3726(3) 0.085(4) Uani 0.500(8) 1 d D U P A 1
H20A H 0.474725 0.179905 0.372981 0.127 Uiso 0.500(8) 1 calc R U P A 1
H20B H 0.421797 0.150741 0.358138 0.127 Uiso 0.500(8) 1 calc R U P A 1
H20C H 0.459881 0.030626 0.355227 0.127 Uiso 0.500(8) 1 calc R U P A 1
C21 C 0.4808(3) 0.0100(10) 0.4449(3) 0.056(3) Uani 0.500(8) 1 d D U P A 1
H21A H 0.472309 -0.021874 0.475619 0.084 Uiso 0.500(8) 1 calc R U P A 1
H21B H 0.504945 0.081082 0.447302 0.084 Uiso 0.500(8) 1 calc R U P A 1
H21C H 0.492872 -0.067445 0.427018 0.084 Uiso 0.500(8) 1 calc R U P A 1
C22 C 0.4021(4) -0.0474(11) 0.4175(4) 0.084(4) Uani 0.500(8) 1 d D U P A 1
H22A H 0.392241 -0.076014 0.448125 0.126 Uiso 0.500(8) 1 calc R U P A 1
H22B H 0.416275 -0.125665 0.401533 0.126 Uiso 0.500(8) 1 calc R U P A 1
H22C H 0.374924 -0.014999 0.400194 0.126 Uiso 0.500(8) 1 calc R U P A 1
C20* C 0.4870(3) 0.1136(10) 0.4076(3) 0.052(3) Uani 0.500(8) 1 d D U P A 2
H20D H 0.502284 0.158907 0.433523 0.079 Uiso 0.500(8) 1 calc R U P A 2
H20E H 0.484988 0.177808 0.381839 0.079 Uiso 0.500(8) 1 calc R U P A 2
H20F H 0.505241 0.032918 0.398469 0.079 Uiso 0.500(8) 1 calc R U P A 2
C21* C 0.4429(5) -0.0428(11) 0.4578(4) 0.090(5) Uani 0.500(8) 1 d D U P A 2
H21D H 0.411842 -0.068864 0.468942 0.134 Uiso 0.500(8) 1 calc R U P A 2
H21E H 0.461670 -0.007871 0.483332 0.134 Uiso 0.500(8) 1 calc R U P A 2
H21F H 0.458337 -0.123228 0.444460 0.134 Uiso 0.500(8) 1 calc R U P A 2
C22* C 0.4120(4) 0.0120(13) 0.3811(3) 0.076(4) Uani 0.500(8) 1 d D U P A 2
H22D H 0.380540 -0.015435 0.390547 0.115 Uiso 0.500(8) 1 calc R U P A 2
H22E H 0.428768 -0.068138 0.369055 0.115 Uiso 0.500(8) 1 calc R U P A 2
H22F H 0.409858 0.082442 0.357201 0.115 Uiso 0.500(8) 1 calc R U P A 2
C23 C 0.30356(14) 0.4103(5) 0.42784(13) 0.0375(9) Uani 1 1 d . . . . .
C24 C 0.29137(17) 0.3431(6) 0.38157(14) 0.0508(12) Uani 1 1 d . . . . .
H24A H 0.287676 0.243814 0.385752 0.076 Uiso 1 1 calc R U . . .
H24B H 0.316574 0.360708 0.359630 0.076 Uiso 1 1 calc R U . . .
H24C H 0.262110 0.382104 0.369919 0.076 Uiso 1 1 calc R U . . .
C25 C 0.30849(15) 0.5644(5) 0.41866(14) 0.0422(10) Uani 1 1 d . . . . .
H25A H 0.313795 0.612704 0.447603 0.063 Uiso 1 1 calc R U . . .
H25B H 0.279816 0.598849 0.404355 0.063 Uiso 1 1 calc R U . . .
H25C H 0.335034 0.580206 0.398123 0.063 Uiso 1 1 calc R U . . .
C26 C 0.26267(17) 0.3829(7) 0.46047(15) 0.0683(19) Uani 1 1 d . . . . .
H26A H 0.260406 0.284089 0.466484 0.102 Uiso 1 1 calc R U . . .
H26B H 0.233542 0.415187 0.446474 0.102 Uiso 1 1 calc R U . . .
H26C H 0.267928 0.431895 0.489300 0.102 Uiso 1 1 calc R U . . .
C27 C 0.34920(13) 0.7070(5) 0.76200(13) 0.0353(9) Uani 1 1 d . . . . .
C28 C 0.31828(17) 0.5794(5) 0.76416(17) 0.0526(13) Uani 1 1 d . . . . .
H28A H 0.333658 0.508791 0.782739 0.079 Uiso 1 1 calc R U . . .
H28B H 0.313176 0.544073 0.733165 0.079 Uiso 1 1 calc R U . . .
H28C H 0.288139 0.603299 0.777977 0.079 Uiso 1 1 calc R U . . .
C29 C 0.32388(15) 0.8187(5) 0.73395(16) 0.0468(11) Uani 1 1 d . . . . .
H29A H 0.319053 0.785817 0.702612 0.070 Uiso 1 1 calc R U . . .
H29B H 0.342930 0.902312 0.733377 0.070 Uiso 1 1 calc R U . . .
H29C H 0.293552 0.838788 0.748037 0.070 Uiso 1 1 calc R U . . .
C30 C 0.35580(15) 0.7641(6) 0.81005(14) 0.0507(13) Uani 1 1 d . . . . .
H30A H 0.371333 0.695222 0.829197 0.076 Uiso 1 1 calc R U . . .
H30B H 0.325241 0.786656 0.823211 0.076 Uiso 1 1 calc R U . . .
H30C H 0.375082 0.847239 0.808671 0.076 Uiso 1 1 calc R U . . .
C31 C 0.52826(13) 0.6581(4) 0.76556(13) 0.0303(8) Uani 1 1 d . . . . .
C32 C 0.56169(14) 0.7553(4) 0.74022(15) 0.0379(9) Uani 1 1 d . . . . .
H32A H 0.546827 0.845331 0.736581 0.057 Uiso 1 1 calc R U . . .
H32B H 0.568977 0.717144 0.710023 0.057 Uiso 1 1 calc R U . . .
H32C H 0.590601 0.765414 0.757890 0.057 Uiso 1 1 calc R U . . .
C33 C 0.52129(14) 0.7153(4) 0.81369(13) 0.0335(8) Uani 1 1 d . . . . .
H33A H 0.501760 0.651992 0.831437 0.050 Uiso 1 1 calc R U . . .
H33B H 0.505896 0.805028 0.811843 0.050 Uiso 1 1 calc R U . . .
H33C H 0.551729 0.725462 0.828685 0.050 Uiso 1 1 calc R U . . .
C34 C 0.55136(14) 0.5156(4) 0.77020(15) 0.0386(9) Uani 1 1 d . . . . .
H34A H 0.530409 0.453919 0.786977 0.058 Uiso 1 1 calc R U . . .
H34B H 0.580915 0.524634 0.786883 0.058 Uiso 1 1 calc R U . . .
H34C H 0.557424 0.477850 0.739701 0.058 Uiso 1 1 calc R U . . .
C35 C 0.32853(13) 0.4118(4) 0.61350(12) 0.0275(7) Uani 1 1 d . . . . .
C36 C 0.28280(14) 0.3916(5) 0.59931(14) 0.0424(10) Uani 1 1 d . . . . .
H36A H 0.270459 0.445254 0.574988 0.051 Uiso 1 1 calc R U . . .
C37 C 0.25498(16) 0.2937(6) 0.62036(16) 0.0569(14) Uani 1 1 d . . . . .
H37A H 0.223533 0.281684 0.610727 0.068 Uiso 1 1 calc R U . . .
C38 C 0.27267(16) 0.2136(5) 0.65521(15) 0.0471(11) Uani 1 1 d . . . . .
H38A H 0.253649 0.145239 0.669034 0.057 Uiso 1 1 calc R U . . .
C39 C 0.31752(15) 0.2327(4) 0.66984(14) 0.0379(9) Uani 1 1 d . . . . .
H39A H 0.329734 0.177886 0.693928 0.045 Uiso 1 1 calc R U . . .
C40 C 0.34523(14) 0.3325(4) 0.64941(13) 0.0326(8) Uani 1 1 d . . . . .
H40A H 0.376180 0.346696 0.660208 0.039 Uiso 1 1 calc R U . . .
C41 C 0.36991(12) 0.7615(4) 0.57135(11) 0.0264(7) Uani 1 1 d . . . . .
C42 C 0.34210(18) 0.8199(4) 0.53717(14) 0.0453(11) Uani 1 1 d . . . . .
H42A H 0.326132 0.761907 0.516216 0.054 Uiso 1 1 calc R U . . .
C43 C 0.3374(2) 0.9626(5) 0.53338(16) 0.0552(13) Uani 1 1 d . . . . .
H43A H 0.318563 1.000813 0.509867 0.066 Uiso 1 1 calc R U . . .
C44 C 0.35989(16) 1.0464(4) 0.56326(14) 0.0411(9) Uani 1 1 d . . . . .
H44A H 0.356498 1.143167 0.560732 0.049 Uiso 1 1 calc R U . . .
C45 C 0.38738(17) 0.9921(4) 0.59700(16) 0.0444(10) Uani 1 1 d . . . . .
H45A H 0.403255 1.051418 0.617620 0.053 Uiso 1 1 calc R U . . .
C46 C 0.39219(16) 0.8507(4) 0.60124(14) 0.0392(9) Uani 1 1 d . . . . .
H46A H 0.411088 0.814388 0.625067 0.047 Uiso 1 1 calc R U . . .

loop_
_atom_site_aniso_label
_atom_site_aniso_U_11
_atom_site_aniso_U_22
_atom_site_aniso_U_33
_atom_site_aniso_U_23
_atom_site_aniso_U_13
_atom_site_aniso_U_12
Sn1 0.02559(11) 0.02706(11) 0.01929(10) -0.00339(9) 0.00231(9) 0.00066(10)
O1 0.0311(13) 0.0312(13) 0.0212(11) -0.0062(10) 0.0006(10) 0.0023(10)
O2 0.0223(11) 0.0381(15) 0.0308(13) -0.0015(11) 0.0024(10) 0.0002(11)
N1 0.0336(15) 0.0242(14) 0.0177(12) 0.0008(11) 0.0044(11) 0.0047(12)
N2 0.0246(13) 0.0318(15) 0.0224(13) -0.0021(12) 0.0024(11) 0.0010(13)
C1 0.0354(19) 0.0239(15) 0.0197(14) -0.0001(12) 0.0066(13) -0.0046(14)
C2 0.042(2) 0.0200(15) 0.0191(14) 0.0054(12) 0.0077(14) 0.0029(14)
C3 0.051(2) 0.0218(16) 0.0257(17) 0.0061(14) 0.0101(16) 0.0069(16)
C4 0.068(3) 0.0176(16) 0.0279(18) -0.0008(14) 0.0112(18) 0.0041(17)
C5 0.064(3) 0.0234(16) 0.0225(16) -0.0028(13) 0.0095(18) -0.0095(18)
C6 0.044(2) 0.0263(17) 0.0183(15) 0.0007(13) 0.0060(14) -0.0086(16)
C7 0.0344(18) 0.0216(16) 0.0205(14) 0.0073(12) 0.0061(13) 0.0056(13)
C8 0.0285(17) 0.0241(16) 0.0232(15) 0.0044(13) 0.0048(13) 0.0034(13)
C9 0.0264(16) 0.0296(17) 0.0201(15) -0.0005(13) 0.0010(13) -0.0013(14)
C10 0.0224(16) 0.0362(19) 0.0250(16) -0.0053(14) 0.0005(13) -0.0031(14)
C11 0.0264(17) 0.0332(19) 0.0240(16) -0.0035(14) 0.0026(13) -0.0031(14)
C12 0.0317(18) 0.0317(18) 0.0225(16) -0.0030(14) -0.0008(14) -0.0037(15)
C13 0.0259(16) 0.0247(16) 0.0267(16) 0.0014(13) -0.0021(13) -0.0033(13)
C14 0.0243(16) 0.0260(17) 0.0277(17) 0.0028(13) 0.0016(13) -0.0018(13)
C15 0.0270(17) 0.0286(17) 0.0269(16) 0.0085(14) 0.0056(13) 0.0010(14)
C16 0.0315(18) 0.0317(18) 0.0324(18) 0.0147(16) 0.0064(14) 0.0046(16)
C17 0.0318(18) 0.0276(17) 0.0314(18) 0.0142(14) 0.0124(14) 0.0098(14)
C18 0.038(2) 0.0252(17) 0.0235(16) 0.0098(13) 0.0102(14) 0.0074(15)
C19 0.099(4) 0.029(2) 0.048(3) -0.006(2) 0.009(3) 0.019(2)
C20 0.103(6) 0.076(6) 0.075(5) -0.004(4) 0.020(4) 0.022(4)
C21 0.068(5) 0.046(4) 0.055(4) -0.009(3) 0.009(4) 0.009(4)
C22 0.099(6) 0.067(5) 0.085(6) -0.012(4) -0.009(4) 0.013(4)
C20* 0.047(4) 0.047(4) 0.063(4) -0.019(3) 0.010(3) 0.004(3)
C21* 0.093(6) 0.075(6) 0.101(6) -0.004(4) 0.010(4) 0.011(4)
C22* 0.071(5) 0.074(5) 0.083(5) -0.033(4) 0.012(4) 0.001(4)
C23 0.0329(19) 0.056(3) 0.0238(17) -0.0110(17) 0.0036(15) -0.0106(18)
C24 0.053(3) 0.072(3) 0.027(2) -0.016(2) -0.0024(19) -0.011(3)
C25 0.041(2) 0.050(3) 0.035(2) -0.0082(19) -0.0120(17) 0.0166(19)
C26 0.043(3) 0.129(6) 0.033(2) -0.028(3) 0.0095(19) -0.030(3)
C27 0.0265(18) 0.053(2) 0.0265(18) -0.0142(17) 0.0019(14) -0.0044(17)
C28 0.043(3) 0.065(3) 0.050(3) -0.012(2) 0.019(2) -0.011(2)
C29 0.037(2) 0.059(3) 0.045(2) -0.014(2) 0.0022(19) 0.009(2)
C30 0.033(2) 0.087(4) 0.032(2) -0.025(2) 0.0020(17) 0.002(2)
C31 0.0273(17) 0.0276(18) 0.0361(19) 0.0010(15) -0.0086(15) -0.0028(14)
C32 0.0292(19) 0.039(2) 0.045(2) 0.0006(18) -0.0047(17) -0.0079(17)
C33 0.037(2) 0.0322(19) 0.0317(18) -0.0002(15) -0.0096(16) -0.0006(16)
C34 0.037(2) 0.033(2) 0.046(2) -0.0028(18) -0.0116(18) 0.0039(16)
C35 0.0276(17) 0.0316(18) 0.0231(16) -0.0067(14) 0.0044(13) -0.0016(14)
C36 0.0287(19) 0.065(3) 0.034(2) 0.005(2) 0.0002(16) -0.0055(19)
C37 0.030(2) 0.091(4) 0.049(3) 0.014(3) -0.001(2) -0.020(2)
C38 0.044(2) 0.058(3) 0.039(2) 0.007(2) 0.0095(19) -0.017(2)
C39 0.046(2) 0.037(2) 0.0310(19) 0.0012(16) 0.0034(17) -0.0017(18)
C40 0.0320(19) 0.034(2) 0.0320(18) -0.0015(16) 0.0012(15) -0.0034(16)
C41 0.0240(15) 0.0324(17) 0.0228(15) -0.0030(13) 0.0055(13) -0.0023(14)
C42 0.070(3) 0.031(2) 0.034(2) 0.0057(17) -0.019(2) -0.013(2)
C43 0.086(4) 0.033(2) 0.046(3) 0.016(2) -0.023(3) -0.010(2)
C44 0.057(3) 0.0262(18) 0.040(2) 0.0024(17) -0.0008(18) -0.0030(19)
C45 0.055(3) 0.032(2) 0.046(2) -0.0115(18) -0.014(2) 0.0013(19)
C46 0.050(2) 0.033(2) 0.034(2) -0.0083(17) -0.0118(18) 0.0084(18)

loop_
_atom_type_symbol
_atom_type_description
_atom_type_scat_dispersion_real
_atom_type_scat_dispersion_imag
_atom_type_scat_source
C C 0.0033 0.0016 'International Tables Vol C Tables 4.2.6.8 and 6.1.1.4'
H H 0.0000 0.0000 'International Tables Vol C Tables 4.2.6.8 and 6.1.1.4'
N N 0.0061 0.0033 'International Tables Vol C Tables 4.2.6.8 and 6.1.1.4'
O O 0.0106 0.0060 'International Tables Vol C Tables 4.2.6.8 and 6.1.1.4'
Sn Sn -0.6537 1.4246 'International Tables Vol C Tables 4.2.6.8 and 6.1.1.4'

loop_
_geom_angle_atom_site_label_1
_geom_angle_atom_site_label_2
_geom_angle_atom_site_label_3
_geom_angle
_geom_angle_site_symmetry_1
_geom_angle_site_symmetry_3
_geom_angle_publ_flag
O1 Sn1 N1 77.62(10) . . ?
O1 Sn1 C41 94.38(12) . . ?
N1 Sn1 C41 122.82(12) . . ?
O1 Sn1 C35 97.29(12) . . ?
N1 Sn1 C35 109.82(13) . . ?
C41 Sn1 C35 127.36(13) . . ?
O1 Sn1 N2 151.77(10) . . ?
N1 Sn1 N2 74.66(11) . . ?
C41 Sn1 N2 96.08(12) . . ?
C35 Sn1 N2 97.01(12) . . ?
C1 O1 Sn1 113.7(2) . . ?
C14 O2 C15 118.7(3) . . ?
C7 N1 C2 128.7(3) . . ?
C7 N1 Sn1 118.4(2) . . ?
C2 N1 Sn1 112.9(2) . . ?
C8 N2 C9 118.0(3) . . ?
C8 N2 Sn1 111.8(2) . . ?
C9 N2 Sn1 129.9(2) . . ?
O1 C1 C6 122.1(3) . . ?
O1 C1 C2 118.6(3) . . ?
C6 C1 C2 119.3(3) . . ?
C3 C2 N1 125.8(3) . . ?
C3 C2 C1 120.5(3) . . ?
N1 C2 C1 113.5(3) . . ?
C4 C3 C2 120.0(4) . . ?
C4 C3 H3A 120.0 . . ?
C2 C3 H3A 120.0 . . ?
C5 C4 C3 118.5(3) . . ?
C5 C4 C19 121.4(4) . . ?
C3 C4 C19 120.2(4) . . ?
C4 C5 C6 124.2(4) . . ?
C4 C5 H5A 117.9 . . ?
C6 C5 H5A 117.9 . . ?
C5 C6 C1 117.3(4) . . ?
C5 C6 C23 121.9(3) . . ?
C1 C6 C23 120.8(3) . . ?
N1 C7 C18 128.5(3) . . ?
N1 C7 C8 114.4(3) . . ?
C18 C7 C8 117.1(3) . . ?
N2 C8 C15 122.0(3) . . ?
N2 C8 C7 118.3(3) . . ?
C15 C8 C7 119.6(3) . . ?
C10 C9 N2 119.6(3) . . ?
C10 C9 C14 119.3(3) . . ?
N2 C9 C14 121.1(3) . . ?
C9 C10 C11 121.5(3) . . ?
C9 C10 H10A 119.2 . . ?
C11 C10 H10A 119.2 . . ?
C10 C11 C12 117.3(3) . . ?
C10 C11 C27 118.8(3) . . ?
C12 C11 C27 123.9(3) . . ?
C13 C12 C11 124.2(3) . . ?
C13 C12 H12A 117.9 . . ?
C11 C12 H12A 117.9 . . ?
C12 C13 C14 116.1(3) . . ?
C12 C13 C31 121.8(3) . . ?
C14 C13 C31 122.1(3) . . ?
O2 C14 C13 118.7(3) . . ?
O2 C14 C9 119.8(3) . . ?
C13 C14 C9 121.5(3) . . ?
C16 C15 O2 118.2(3) . . ?
C16 C15 C8 122.1(3) . . ?
O2 C15 C8 119.7(3) . . ?
C15 C16 C17 118.2(4) . . ?
C15 C16 H16A 120.9 . . ?
C17 C16 H16A 120.9 . . ?
C18 C17 C16 122.4(3) . . ?
C18 C17 H17A 118.8 . . ?
C16 C17 H17A 118.8 . . ?
C17 C18 C7 120.6(3) . . ?
C17 C18 H18A 119.7 . . ?
C7 C18 H18A 119.7 . . ?
C22* C19 C20* 110.6(5) . . ?
C21 C19 C20 110.5(6) . . ?
C22* C19 C21* 109.3(6) . . ?
C20* C19 C21* 107.8(5) . . ?
C21 C19 C22 107.2(5) . . ?
C20 C19 C22 106.0(6) . . ?
C22* C19 C4 114.5(6) . . ?
C21 C19 C4 117.0(5) . . ?
C20* C19 C4 108.0(5) . . ?
C20 C19 C4 107.7(6) . . ?
C21* C19 C4 106.5(6) . . ?
C22 C19 C4 107.9(6) . . ?
C19 C20 H20A 109.5 . . ?
C19 C20 H20B 109.5 . . ?
H20A C20 H20B 109.5 . . ?
C19 C20 H20C 109.5 . . ?
H20A C20 H20C 109.5 . . ?
H20B C20 H20C 109.5 . . ?
C19 C21 H21A 109.5 . . ?
C19 C21 H21B 109.5 . . ?
H21A C21 H21B 109.5 . . ?
C19 C21 H21C 109.5 . . ?
H21A C21 H21C 109.5 . . ?
H21B C21 H21C 109.5 . . ?
C19 C22 H22A 109.5 . . ?
C19 C22 H22B 109.5 . . ?
H22A C22 H22B 109.5 . . ?
C19 C22 H22C 109.5 . . ?
H22A C22 H22C 109.5 . . ?
H22B C22 H22C 109.5 . . ?
C19 C20* H20D 109.5 . . ?
C19 C20* H20E 109.5 . . ?
H20D C20* H20E 109.5 . . ?
C19 C20* H20F 109.5 . . ?
H20D C20* H20F 109.5 . . ?
H20E C20* H20F 109.5 . . ?
C19 C21* H21D 109.5 . . ?
C19 C21* H21E 109.5 . . ?
H21D C21* H21E 109.5 . . ?
C19 C21* H21F 109.5 . . ?
H21D C21* H21F 109.5 . . ?
H21E C21* H21F 109.5 . . ?
C19 C22* H22D 109.5 . . ?
C19 C22* H22E 109.5 . . ?
H22D C22* H22E 109.5 . . ?
C19 C22* H22F 109.5 . . ?
H22D C22* H22F 109.5 . . ?
H22E C22* H22F 109.5 . . ?
C6 C23 C25 110.3(3) . . ?
C6 C23 C26 109.8(4) . . ?
C25 C23 C26 110.5(4) . . ?
C6 C23 C24 112.3(4) . . ?
C25 C23 C24 106.4(4) . . ?
C26 C23 C24 107.4(3) . . ?
C23 C24 H24A 109.5 . . ?
C23 C24 H24B 109.5 . . ?
H24A C24 H24B 109.5 . . ?
C23 C24 H24C 109.5 . . ?
H24A C24 H24C 109.5 . . ?
H24B C24 H24C 109.5 . . ?
C23 C25 H25A 109.5 . . ?
C23 C25 H25B 109.5 . . ?
H25A C25 H25B 109.5 . . ?
C23 C25 H25C 109.5 . . ?
H25A C25 H25C 109.5 . . ?
H25B C25 H25C 109.5 . . ?
C23 C26 H26A 109.5 . . ?
C23 C26 H26B 109.5 . . ?
H26A C26 H26B 109.5 . . ?
C23 C26 H26C 109.5 . . ?
H26A C26 H26C 109.5 . . ?
H26B C26 H26C 109.5 . . ?
C30 C27 C28 109.3(4) . . ?
C30 C27 C11 112.6(3) . . ?
C28 C27 C11 109.0(3) . . ?
C30 C27 C29 107.0(4) . . ?
C28 C27 C29 108.9(4) . . ?
C11 C27 C29 110.0(3) . . ?
C27 C28 H28A 109.5 . . ?
C27 C28 H28B 109.5 . . ?
H28A C28 H28B 109.5 . . ?
C27 C28 H28C 109.5 . . ?
H28A C28 H28C 109.5 . . ?
H28B C28 H28C 109.5 . . ?
C27 C29 H29A 109.5 . . ?
C27 C29 H29B 109.5 . . ?
H29A C29 H29B 109.5 . . ?
C27 C29 H29C 109.5 . . ?
H29A C29 H29C 109.5 . . ?
H29B C29 H29C 109.5 . . ?
C27 C30 H30A 109.5 . . ?
C27 C30 H30B 109.5 . . ?
H30A C30 H30B 109.5 . . ?
C27 C30 H30C 109.5 . . ?
H30A C30 H30C 109.5 . . ?
H30B C30 H30C 109.5 . . ?
C33 C31 C32 107.5(3) . . ?
C33 C31 C13 111.4(3) . . ?
C32 C31 C13 111.1(3) . . ?
C33 C31 C34 107.6(3) . . ?
C32 C31 C34 109.3(3) . . ?
C13 C31 C34 109.9(3) . . ?
C31 C32 H32A 109.5 . . ?
C31 C32 H32B 109.5 . . ?
H32A C32 H32B 109.5 . . ?
C31 C32 H32C 109.5 . . ?
H32A C32 H32C 109.5 . . ?
H32B C32 H32C 109.5 . . ?
C31 C33 H33A 109.5 . . ?
C31 C33 H33B 109.5 . . ?
H33A C33 H33B 109.5 . . ?
C31 C33 H33C 109.5 . . ?
H33A C33 H33C 109.5 . . ?
H33B C33 H33C 109.5 . . ?
C31 C34 H34A 109.5 . . ?
C31 C34 H34B 109.5 . . ?
H34A C34 H34B 109.5 . . ?
C31 C34 H34C 109.5 . . ?
H34A C34 H34C 109.5 . . ?
H34B C34 H34C 109.5 . . ?
C36 C35 C40 118.2(4) . . ?
C36 C35 Sn1 120.7(3) . . ?
C40 C35 Sn1 120.7(3) . . ?
C37 C36 C35 120.4(4) . . ?
C37 C36 H36A 119.8 . . ?
C35 C36 H36A 119.8 . . ?
C38 C37 C36 120.4(4) . . ?
C38 C37 H37A 119.8 . . ?
C36 C37 H37A 119.8 . . ?
C39 C38 C37 120.0(4) . . ?
C39 C38 H38A 120.0 . . ?
C37 C38 H38A 120.0 . . ?
C38 C39 C40 119.8(4) . . ?
C38 C39 H39A 120.1 . . ?
C40 C39 H39A 120.1 . . ?
C35 C40 C39 121.2(4) . . ?
C35 C40 H40A 119.4 . . ?
C39 C40 H40A 119.4 . . ?
C46 C41 C42 117.2(4) . . ?
C46 C41 Sn1 123.6(3) . . ?
C42 C41 Sn1 119.2(3) . . ?
C41 C42 C43 120.9(4) . . ?
C41 C42 H42A 119.5 . . ?
C43 C42 H42A 119.5 . . ?
C44 C43 C42 120.0(4) . . ?
C44 C43 H43A 120.0 . . ?
C42 C43 H43A 120.0 . . ?
C43 C44 C45 120.3(4) . . ?
C43 C44 H44A 119.9 . . ?
C45 C44 H44A 119.9 . . ?
C44 C45 C46 120.3(4) . . ?
C44 C45 H45A 119.9 . . ?
C46 C45 H45A 119.9 . . ?
C41 C46 C45 121.3(4) . . ?
C41 C46 H46A 119.4 . . ?
C45 C46 H46A 119.4 . . ?

loop_
_geom_bond_atom_site_label_1
_geom_bond_atom_site_label_2
_geom_bond_distance
_geom_bond_site_symmetry_2
_geom_bond_publ_flag
Sn1 O1 2.078(2) . ?
Sn1 N1 2.110(3) . ?
Sn1 C41 2.122(4) . ?
Sn1 C35 2.127(4) . ?
Sn1 N2 2.252(3) . ?
O1 C1 1.338(4) . ?
O2 C14 1.381(4) . ?
O2 C15 1.388(4) . ?
N1 C7 1.356(5) . ?
N1 C2 1.400(4) . ?
N2 C8 1.347(4) . ?
N2 C9 1.390(4) . ?
C1 C6 1.411(5) . ?
C1 C2 1.423(5) . ?
C2 C3 1.396(5) . ?
C3 C4 1.387(6) . ?
C3 H3A 0.9500 . ?
C4 C5 1.384(6) . ?
C4 C19 1.538(6) . ?
C5 C6 1.387(5) . ?
C5 H5A 0.9500 . ?
C6 C23 1.524(6) . ?
C7 C18 1.417(5) . ?
C7 C8 1.447(5) . ?
C8 C15 1.404(5) . ?
C9 C10 1.387(5) . ?
C9 C14 1.404(5) . ?
C10 C11 1.387(5) . ?
C10 H10A 0.9500 . ?
C11 C12 1.395(5) . ?
C11 C27 1.532(5) . ?
C12 C13 1.394(5) . ?
C12 H12A 0.9500 . ?
C13 C14 1.403(5) . ?
C13 C31 1.541(5) . ?
C15 C16 1.369(5) . ?
C16 C17 1.402(5) . ?
C16 H16A 0.9500 . ?
C17 C18 1.375(5) . ?
C17 H17A 0.9500 . ?
C18 H18A 0.9500 . ?
C19 C22* 1.502(6) . ?
C19 C21 1.515(6) . ?
C19 C20* 1.521(6) . ?
C19 C20 1.524(6) . ?
C19 C21* 1.526(6) . ?
C19 C22 1.533(6) . ?
C20 H20A 0.9800 . ?
C20 H20B 0.9800 . ?
C20 H20C 0.9800 . ?
C21 H21A 0.9800 . ?
C21 H21B 0.9800 . ?
C21 H21C 0.9800 . ?
C22 H22A 0.9800 . ?
C22 H22B 0.9800 . ?
C22 H22C 0.9800 . ?
C20* H20D 0.9800 . ?
C20* H20E 0.9800 . ?
C20* H20F 0.9800 . ?
C21* H21D 0.9800 . ?
C21* H21E 0.9800 . ?
C21* H21F 0.9800 . ?
C22* H22D 0.9800 . ?
C22* H22E 0.9800 . ?
C22* H22F 0.9800 . ?
C23 C25 1.530(6) . ?
C23 C26 1.532(6) . ?
C23 C24 1.543(5) . ?
C24 H24A 0.9800 . ?
C24 H24B 0.9800 . ?
C24 H24C 0.9800 . ?
C25 H25A 0.9800 . ?
C25 H25B 0.9800 . ?
C25 H25C 0.9800 . ?
C26 H26A 0.9800 . ?
C26 H26B 0.9800 . ?
C26 H26C 0.9800 . ?
C27 C30 1.522(5) . ?
C27 C28 1.527(6) . ?
C27 C29 1.542(6) . ?
C28 H28A 0.9800 . ?
C28 H28B 0.9800 . ?
C28 H28C 0.9800 . ?
C29 H29A 0.9800 . ?
C29 H29B 0.9800 . ?
C29 H29C 0.9800 . ?
C30 H30A 0.9800 . ?
C30 H30B 0.9800 . ?
C30 H30C 0.9800 . ?
C31 C33 1.526(5) . ?
C31 C32 1.536(5) . ?
C31 C34 1.542(5) . ?
C32 H32A 0.9800 . ?
C32 H32B 0.9800 . ?
C32 H32C 0.9800 . ?
C33 H33A 0.9800 . ?
C33 H33B 0.9800 . ?
C33 H33C 0.9800 . ?
C34 H34A 0.9800 . ?
C34 H34B 0.9800 . ?
C34 H34C 0.9800 . ?
C35 C36 1.386(5) . ?
C35 C40 1.388(5) . ?
C36 C37 1.386(6) . ?
C36 H36A 0.9500 . ?
C37 C38 1.379(7) . ?
C37 H37A 0.9500 . ?
C38 C39 1.365(6) . ?
C38 H38A 0.9500 . ?
C39 C40 1.389(5) . ?
C39 H39A 0.9500 . ?
C40 H40A 0.9500 . ?
C41 C46 1.387(5) . ?
C41 C42 1.398(5) . ?
C42 C43 1.400(6) . ?
C42 H42A 0.9500 . ?
C43 C44 1.356(6) . ?
C43 H43A 0.9500 . ?
C44 C45 1.367(6) . ?
C44 H44A 0.9500 . ?
C45 C46 1.389(6) . ?
C45 H45A 0.9500 . ?
C46 H46A 0.9500 . ?
